data_7705161
loop_
_publ_author_name
'He, Zhiyuan'
'Xue, Xiaolian'
'Liu, Yilan'
'Yu, Na'
'Krogman, Jeremy P.'

_publ_section_title
;
 Aminolysis of bis[bis(trimethylsilyl)amido]-manganese, -iron, and -cobalt
 for the synthesis of mono- and bis-silylene complexes.
;
_journal_issue 36
_journal_name_full 'Dalton transactions (Cambridge, England : 2003)'
_journal_page_first 12586
_journal_page_last 12591
_journal_paper_doi 10.1039/d0dt00570c
_journal_volume 49
_journal_year 2020
_chemical_formula_moiety 'C42 H82 Cl4 Fe2 N6 Si6'
_chemical_formula_sum 'C42 H82 Cl4 Fe2 N6 Si6'
_chemical_formula_weight 1093.17
_space_group_crystal_system triclinic
_space_group_IT_number 2
_space_group_name_Hall '-P 1'
_space_group_name_H-M_alt 'P -1'
_atom_sites_solution_hydrogens geom
_atom_sites_solution_primary dual
_audit_creation_date 2019-10-11
_audit_creation_method
;
Olex2 1.2
(compiled 2018.05.29 svn.r3508 for OlexSys, GUI svn.r5506)
;
_audit_update_record
;
2020-02-14 deposited with the CCDC.	2020-08-05 downloaded from the CCDC.
;
_cell_angle_alpha 67.489(4)
_cell_angle_beta 85.051(5)
_cell_angle_gamma 67.086(4)
_cell_formula_units_Z 1
_cell_length_a 10.0727(9)
_cell_length_b 12.8695(12)
_cell_length_c 13.2383(11)
_cell_measurement_reflns_used 5167
_cell_measurement_temperature 150(2)
_cell_measurement_theta_max 26.355
_cell_measurement_theta_min 2.201
_cell_volume 1456.3(2)
_computing_cell_refinement 'SAINT v8.37A (Bruker, 2015)'
_computing_data_reduction 'SAINT v8.37A (Bruker, 2015)'
_computing_molecular_graphics 'Olex2 (Dolomanov et al., 2009)'
_computing_publication_material 'Olex2 (Dolomanov et al., 2009)'
_computing_structure_refinement 'XL (Sheldrick, 2008)'
_computing_structure_solution 'ShelXT (Sheldrick, 2015)'
_diffrn_ambient_temperature 149.99
_diffrn_measured_fraction_theta_full 0.990
_diffrn_measured_fraction_theta_max 0.991
_diffrn_measurement_device_type 'Bruker APEX-II CCD'
_diffrn_measurement_method '\f and \w scans'
_diffrn_radiation_type MoK\a
_diffrn_radiation_wavelength 0.71073
_diffrn_reflns_av_R_equivalents 0.1060
_diffrn_reflns_av_unetI/netI 0.0786
_diffrn_reflns_Laue_measured_fraction_full 0.990
_diffrn_reflns_Laue_measured_fraction_max 0.991
_diffrn_reflns_limit_h_max 12
_diffrn_reflns_limit_h_min -12
_diffrn_reflns_limit_k_max 15
_diffrn_reflns_limit_k_min -15
_diffrn_reflns_limit_l_max 16
_diffrn_reflns_limit_l_min -16
_diffrn_reflns_number 27756
_diffrn_reflns_point_group_measured_fraction_full 0.990
_diffrn_reflns_point_group_measured_fraction_max 0.991
_diffrn_reflns_theta_full 25.242
_diffrn_reflns_theta_max 26.021
_diffrn_reflns_theta_min 2.201
_diffrn_standards_number 0
_exptl_absorpt_coefficient_mu 0.838
_exptl_absorpt_correction_T_max 0.7454
_exptl_absorpt_correction_T_min 0.6598
_exptl_absorpt_correction_type multi-scan
_exptl_absorpt_process_details
'SADABS-2016/2 (Bruker,2016/2) was used for absorption correction. wR2(int) was 0.0807 before and 0.0603 after correction. The Ratio of minimum to maximum transmission is 0.8852. The \l/2 correction factor is Not present.'
_exptl_crystal_colour yellow
_exptl_crystal_colour_primary yellow
_exptl_crystal_density_diffrn 1.247
_exptl_crystal_description block
_exptl_crystal_F_000 580
_exptl_crystal_recrystallization_method 'Re-crystallisation from solvent: Diethyl Ether'
_exptl_crystal_size_max 0.422
_exptl_crystal_size_mid 0.282
_exptl_crystal_size_min 0.125
_refine_diff_density_max 0.808
_refine_diff_density_min -0.462
_refine_diff_density_rms 0.099
_refine_ls_extinction_method none
_refine_ls_goodness_of_fit_ref 1.020
_refine_ls_hydrogen_treatment constr
_refine_ls_matrix_type full
_refine_ls_number_parameters 283
_refine_ls_number_reflns 5688
_refine_ls_number_restraints 0
_refine_ls_restrained_S_all 1.020
_refine_ls_R_factor_all 0.0994
_refine_ls_R_factor_gt 0.0540
_refine_ls_shift/su_max 0.000
_refine_ls_shift/su_mean 0.000
_refine_ls_structure_factor_coef Fsqd
_refine_ls_weighting_details 'w=1/[\s^2^(Fo^2^)+(0.0577P)^2^+2.1400P] where P=(Fo^2^+2Fc^2^)/3'
_refine_ls_weighting_scheme calc
_refine_ls_wR_factor_gt 0.1199
_refine_ls_wR_factor_ref 0.1393
_reflns_Friedel_coverage 0.000
_reflns_number_gt 3741
_reflns_number_total 5688
_reflns_threshold_expression 'I > 2\s(I)'
_cod_data_source_file d0dt00570c2.cif
_cod_data_source_block 7
_cod_depositor_comments 'Adding full bibliography for 7705159--7705168.cif.'
_cod_database_code 7705161
_shelx_shelxl_version_number 2014/7
_shelx_space_group_comment
;
The symmetry employed for this shelxl refinement is uniquely defined
by the following loop, which should always be used as a source of
symmetry information in preference to the above space-group names.
They are only intended as comments.
;
_shelx_estimated_absorpt_t_max 0.902
_shelx_estimated_absorpt_t_min 0.719
_olex2_refinement_description
;
1. Fixed Uiso
 At 1.2 times of:
  All C(H) groups
 At 1.5 times of:
  All C(H,H,H) groups
2.a Aromatic/amide H refined with riding coordinates:
 C3(H3), C7(H7), C4(H4), C6(H6), C5(H5)
2.b Idealised Me refined as rotating group:
 C21(H21A,H21B,H21C), C16(H16A,H16B,H16C), C14(H14A,H14B,H14C), C17(H17A,H17B,
 H17C), C13(H13A,H13B,H13C), C18(H18A,H18B,H18C), C20(H20A,H20B,H20C), C19(H19A,
 H19B,H19C), C11(H11A,H11B,H11C), C9(H9A,H9B,H9C), C15(H15A,H15B,H15C),
 C10(H10A,H10B,H10C)
;
_olex2_submission_special_instructions 'No special instructions were received'

loop_
_space_group_symop_operation_xyz
'x, y, z'
'-x, -y, -z'

loop_
_atom_site_label
_atom_site_type_symbol
_atom_site_fract_x
_atom_site_fract_y
_atom_site_fract_z
_atom_site_U_iso_or_equiv
_atom_site_adp_type
_atom_site_occupancy
_atom_site_site_symmetry_order
_atom_site_calc_flag
_atom_site_refinement_flags_posn
_atom_site_refinement_flags_adp
_atom_site_refinement_flags_occupancy
_atom_site_disorder_assembly
_atom_site_disorder_group
Fe1 Fe 0.58958(6) 0.84663(6) 0.58000(5) 0.02228(17) Uani 1 1 d . . . . .
Cl1 Cl 0.38020(10) 0.96586(9) 0.44830(8) 0.0216(2) Uani 1 1 d . . . . .
Si1 Si 0.77437(13) 0.73457(11) 0.48342(9) 0.0244(3) Uani 1 1 d . . . . .
Cl2 Cl 0.90359(14) 0.56122(11) 0.59221(9) 0.0427(3) Uani 1 1 d . . . . .
Si3 Si 0.71031(14) 0.73043(12) 0.82732(9) 0.0267(3) Uani 1 1 d . . . . .
Si2 Si 0.49635(14) 0.65199(12) 0.76303(10) 0.0288(3) Uani 1 1 d . . . . .
N3 N 0.5996(4) 0.7378(3) 0.7300(3) 0.0228(8) Uani 1 1 d . . . . .
N1 N 0.7552(4) 0.7140(3) 0.3564(3) 0.0273(8) Uani 1 1 d . . . . .
N2 N 0.8969(4) 0.7877(3) 0.3865(3) 0.0264(8) Uani 1 1 d . . . . .
C1 C 0.8417(4) 0.7723(4) 0.3073(3) 0.0238(9) Uani 1 1 d . . . . .
C2 C 0.8664(5) 0.8179(4) 0.1889(3) 0.0256(10) Uani 1 1 d . . . . .
C12 C 0.9895(5) 0.8563(4) 0.3799(4) 0.0306(11) Uani 1 1 d . . . . .
C8 C 0.6598(5) 0.6756(4) 0.3106(4) 0.0291(10) Uani 1 1 d . . . . .
C3 C 0.9832(5) 0.7465(5) 0.1477(4) 0.0357(11) Uani 1 1 d . . . . .
H3 H 1.0453 0.6676 0.1952 0.043 Uiso 1 1 calc R . . . .
C21 C 0.8696(5) 0.7661(5) 0.7678(4) 0.0376(12) Uani 1 1 d . . . . .
H21A H 0.9228 0.7117 0.7299 0.056 Uiso 1 1 calc GR . . . .
H21B H 0.9331 0.7544 0.8266 0.056 Uiso 1 1 calc GR . . . .
H21C H 0.8364 0.8510 0.7155 0.056 Uiso 1 1 calc GR . . . .
C7 C 0.7760(5) 0.9310(4) 0.1195(4) 0.0338(11) Uani 1 1 d . . . . .
H7 H 0.6954 0.9789 0.1470 0.041 Uiso 1 1 calc R . . . .
C16 C 0.3650(5) 0.7005(5) 0.6476(4) 0.0411(12) Uani 1 1 d . . . . .
H16A H 0.2976 0.7849 0.6314 0.062 Uiso 1 1 calc GR . . . .
H16B H 0.3111 0.6472 0.6680 0.062 Uiso 1 1 calc GR . . . .
H16C H 0.4170 0.6949 0.5826 0.062 Uiso 1 1 calc GR . . . .
C14 C 0.9084(6) 0.9912(5) 0.3142(4) 0.0416(12) Uani 1 1 d . . . . .
H14A H 0.8985 1.0049 0.2366 0.062 Uiso 1 1 calc GR . . . .
H14B H 0.9620 1.0372 0.3223 0.062 Uiso 1 1 calc GR . . . .
H14C H 0.8122 1.0187 0.3411 0.062 Uiso 1 1 calc GR . . . .
C17 C 0.6072(5) 0.4859(4) 0.7958(4) 0.0407(12) Uani 1 1 d . . . . .
H17A H 0.6597 0.4758 0.7322 0.061 Uiso 1 1 calc GR . . . .
H17B H 0.5435 0.4410 0.8139 0.061 Uiso 1 1 calc GR . . . .
H17C H 0.6764 0.4541 0.8586 0.061 Uiso 1 1 calc GR . . . .
C13 C 1.0171(6) 0.8383(6) 0.4986(4) 0.0451(14) Uani 1 1 d . . . . .
H13A H 0.9248 0.8713 0.5286 0.068 Uiso 1 1 calc GR . . . .
H13B H 1.0783 0.8810 0.5005 0.068 Uiso 1 1 calc GR . . . .
H13C H 1.0659 0.7511 0.5427 0.068 Uiso 1 1 calc GR . . . .
C18 C 0.3842(6) 0.6692(5) 0.8804(4) 0.0469(14) Uani 1 1 d . . . . .
H18A H 0.4477 0.6374 0.9465 0.070 Uiso 1 1 calc GR . . . .
H18B H 0.3218 0.6236 0.8932 0.070 Uiso 1 1 calc GR . . . .
H18C H 0.3243 0.7557 0.8629 0.070 Uiso 1 1 calc GR . . . .
C20 C 0.6089(6) 0.8400(5) 0.8938(4) 0.0443(13) Uani 1 1 d . . . . .
H20A H 0.5667 0.9225 0.8375 0.067 Uiso 1 1 calc GR . . . .
H20B H 0.6751 0.8382 0.9451 0.067 Uiso 1 1 calc GR . . . .
H20C H 0.5317 0.8170 0.9336 0.067 Uiso 1 1 calc GR . . . .
C19 C 0.7897(6) 0.5755(5) 0.9403(4) 0.0459(13) Uani 1 1 d . . . . .
H19A H 0.7117 0.5498 0.9748 0.069 Uiso 1 1 calc GR . . . .
H19B H 0.8451 0.5793 0.9952 0.069 Uiso 1 1 calc GR . . . .
H19C H 0.8537 0.5167 0.9097 0.069 Uiso 1 1 calc GR . . . .
C4 C 1.0085(6) 0.7902(5) 0.0386(4) 0.0439(13) Uani 1 1 d . . . . .
H4 H 1.0883 0.7420 0.0107 0.053 Uiso 1 1 calc R . . . .
C11 C 0.7405(5) 0.6084(5) 0.2377(4) 0.0418(13) Uani 1 1 d . . . . .
H11A H 0.7648 0.6649 0.1720 0.063 Uiso 1 1 calc GR . . . .
H11B H 0.6794 0.5759 0.2160 0.063 Uiso 1 1 calc GR . . . .
H11C H 0.8294 0.5412 0.2778 0.063 Uiso 1 1 calc GR . . . .
C6 C 0.8013(6) 0.9759(5) 0.0097(4) 0.0460(14) Uani 1 1 d . . . . .
H6 H 0.7398 1.0550 -0.0380 0.055 Uiso 1 1 calc R . . . .
C9 C 0.5275(5) 0.7847(5) 0.2487(5) 0.0522(15) Uani 1 1 d . . . . .
H9A H 0.4808 0.8303 0.2955 0.078 Uiso 1 1 calc GR . . . .
H9B H 0.4599 0.7574 0.2277 0.078 Uiso 1 1 calc GR . . . .
H9C H 0.5558 0.8376 0.1827 0.078 Uiso 1 1 calc GR . . . .
C5 C 0.9172(7) 0.9041(6) -0.0297(4) 0.0486(15) Uani 1 1 d . . . . .
H5 H 0.9341 0.9340 -0.1052 0.058 Uiso 1 1 calc R . . . .
C15 C 1.1327(6) 0.8036(6) 0.3329(5) 0.0574(17) Uani 1 1 d . . . . .
H15A H 1.1769 0.7152 0.3734 0.086 Uiso 1 1 calc GR . . . .
H15B H 1.1979 0.8409 0.3399 0.086 Uiso 1 1 calc GR . . . .
H15C H 1.1151 0.8210 0.2554 0.086 Uiso 1 1 calc GR . . . .
C10 C 0.6165(8) 0.5889(6) 0.4112(4) 0.067(2) Uani 1 1 d . . . . .
H10A H 0.7033 0.5181 0.4508 0.100 Uiso 1 1 calc GR . . . .
H10B H 0.5510 0.5614 0.3875 0.100 Uiso 1 1 calc GR . . . .
H10C H 0.5677 0.6316 0.4597 0.100 Uiso 1 1 calc GR . . . .

loop_
_atom_site_aniso_label
_atom_site_aniso_U_11
_atom_site_aniso_U_22
_atom_site_aniso_U_33
_atom_site_aniso_U_23
_atom_site_aniso_U_13
_atom_site_aniso_U_12
Fe1 0.0246(3) 0.0198(3) 0.0187(3) -0.0051(3) 0.0025(2) -0.0073(3)
Cl1 0.0220(5) 0.0155(5) 0.0242(5) -0.0038(4) -0.0039(4) -0.0066(4)
Si1 0.0248(6) 0.0255(7) 0.0209(6) -0.0085(5) 0.0035(5) -0.0084(5)
Cl2 0.0439(7) 0.0299(7) 0.0307(6) -0.0052(5) 0.0030(5) 0.0033(6)
Si3 0.0321(7) 0.0272(7) 0.0198(6) -0.0067(5) 0.0003(5) -0.0123(6)
Si2 0.0292(7) 0.0267(7) 0.0286(6) -0.0049(5) 0.0026(5) -0.0145(6)
N3 0.0254(19) 0.023(2) 0.0197(17) -0.0051(15) 0.0015(14) -0.0122(16)
N1 0.031(2) 0.030(2) 0.0263(19) -0.0124(17) 0.0073(16) -0.0169(18)
N2 0.023(2) 0.036(2) 0.0234(18) -0.0139(17) 0.0036(15) -0.0131(17)
C1 0.022(2) 0.021(2) 0.028(2) -0.0108(19) 0.0015(18) -0.0061(19)
C2 0.029(2) 0.032(3) 0.022(2) -0.012(2) 0.0034(18) -0.018(2)
C12 0.027(2) 0.044(3) 0.031(2) -0.020(2) 0.0063(19) -0.019(2)
C8 0.031(3) 0.030(3) 0.034(2) -0.015(2) 0.006(2) -0.018(2)
C3 0.040(3) 0.037(3) 0.029(2) -0.015(2) 0.012(2) -0.013(2)
C21 0.035(3) 0.048(3) 0.032(3) -0.011(2) -0.005(2) -0.020(2)
C7 0.033(3) 0.037(3) 0.032(3) -0.014(2) -0.002(2) -0.013(2)
C16 0.040(3) 0.035(3) 0.051(3) -0.009(2) -0.001(2) -0.025(3)
C14 0.052(3) 0.041(3) 0.045(3) -0.021(3) 0.009(2) -0.028(3)
C17 0.039(3) 0.034(3) 0.050(3) -0.012(2) 0.001(2) -0.018(2)
C13 0.040(3) 0.073(4) 0.039(3) -0.025(3) 0.000(2) -0.033(3)
C18 0.048(3) 0.044(3) 0.042(3) -0.007(3) 0.014(2) -0.022(3)
C20 0.050(3) 0.050(3) 0.047(3) -0.031(3) 0.007(3) -0.021(3)
C19 0.052(3) 0.040(3) 0.037(3) -0.002(2) -0.015(2) -0.017(3)
C4 0.052(3) 0.057(4) 0.035(3) -0.024(3) 0.018(3) -0.031(3)
C11 0.040(3) 0.052(3) 0.049(3) -0.033(3) 0.006(2) -0.020(3)
C6 0.062(4) 0.049(3) 0.026(3) -0.002(2) -0.006(2) -0.031(3)
C9 0.031(3) 0.055(4) 0.084(4) -0.039(3) -0.004(3) -0.014(3)
C5 0.070(4) 0.068(4) 0.026(3) -0.018(3) 0.011(3) -0.047(4)
C15 0.035(3) 0.086(5) 0.079(4) -0.053(4) 0.023(3) -0.034(3)
C10 0.110(6) 0.090(5) 0.046(3) -0.031(3) 0.025(3) -0.083(5)

loop_
_atom_type_symbol
_atom_type_description
_atom_type_scat_dispersion_real
_atom_type_scat_dispersion_imag
_atom_type_scat_source
C C 0.0033 0.0016 'International Tables Vol C Tables 4.2.6.8 and 6.1.1.4'
H H 0.0000 0.0000 'International Tables Vol C Tables 4.2.6.8 and 6.1.1.4'
Cl Cl 0.1484 0.1585 'International Tables Vol C Tables 4.2.6.8 and 6.1.1.4'
Fe Fe 0.3463 0.8444 'International Tables Vol C Tables 4.2.6.8 and 6.1.1.4'
N N 0.0061 0.0033 'International Tables Vol C Tables 4.2.6.8 and 6.1.1.4'
Si Si 0.0817 0.0704 'International Tables Vol C Tables 4.2.6.8 and 6.1.1.4'

loop_
_geom_angle_atom_site_label_1
_geom_angle_atom_site_label_2
_geom_angle_atom_site_label_3
_geom_angle
_geom_angle_site_symmetry_1
_geom_angle_site_symmetry_3
_geom_angle_publ_flag
Cl1 Fe1 Cl1 88.97(4) . 2_676 ?
Cl1 Fe1 Si1 103.98(4) . . ?
Cl1 Fe1 Si1 108.70(4) 2_676 . ?
N3 Fe1 Cl1 116.35(11) . 2_676 ?
N3 Fe1 Cl1 128.11(11) . . ?
N3 Fe1 Si1 108.47(11) . . ?
Fe1 Cl1 Fe1 91.03(4) . 2_676 ?
Cl2 Si1 Fe1 110.90(6) . . ?
Cl2 Si1 C1 112.40(12) . . ?
N1 Si1 Fe1 129.75(13) . . ?
N1 Si1 Cl2 104.70(13) . . ?
N1 Si1 C1 35.67(15) . . ?
N2 Si1 Fe1 128.08(13) . . ?
N2 Si1 Cl2 105.35(13) . . ?
N2 Si1 N1 71.06(16) . . ?
N2 Si1 C1 35.74(15) . . ?
C1 Si1 Fe1 136.70(12) . . ?
N3 Si3 C21 112.37(19) . . ?
N3 Si3 C20 110.8(2) . . ?
N3 Si3 C19 113.7(2) . . ?
C21 Si3 C19 104.8(2) . . ?
C20 Si3 C21 107.8(2) . . ?
C20 Si3 C19 106.9(2) . . ?
N3 Si2 C16 111.62(19) . . ?
N3 Si2 C17 112.6(2) . . ?
N3 Si2 C18 112.0(2) . . ?
C16 Si2 C17 105.7(2) . . ?
C16 Si2 C18 105.3(2) . . ?
C18 Si2 C17 109.1(2) . . ?
Si3 N3 Fe1 119.37(18) . . ?
Si2 N3 Fe1 118.68(18) . . ?
Si2 N3 Si3 122.0(2) . . ?
C1 N1 Si1 91.1(3) . . ?
C1 N1 C8 130.9(3) . . ?
C8 N1 Si1 136.8(3) . . ?
C1 N2 Si1 91.3(3) . . ?
C1 N2 C12 130.3(4) . . ?
C12 N2 Si1 136.2(3) . . ?
N1 C1 Si1 53.3(2) . . ?
N1 C1 N2 105.6(3) . . ?
N1 C1 C2 127.9(4) . . ?
N2 C1 Si1 53.0(2) . . ?
N2 C1 C2 126.4(4) . . ?
C2 C1 Si1 170.3(3) . . ?
C3 C2 C1 120.3(4) . . ?
C7 C2 C1 120.2(4) . . ?
C7 C2 C3 119.6(4) . . ?
N2 C12 C14 110.2(4) . . ?
N2 C12 C13 105.0(4) . . ?
N2 C12 C15 110.6(4) . . ?
C14 C12 C13 108.7(4) . . ?
C14 C12 C15 112.2(4) . . ?
C15 C12 C13 109.9(4) . . ?
N1 C8 C11 111.2(4) . . ?
N1 C8 C9 110.3(4) . . ?
N1 C8 C10 104.8(4) . . ?
C11 C8 C10 109.6(4) . . ?
C9 C8 C11 110.7(4) . . ?
C9 C8 C10 110.1(5) . . ?
C4 C3 C2 120.3(5) . . ?
C2 C7 C6 120.5(5) . . ?
C5 C4 C3 119.4(5) . . ?
C5 C6 C7 119.2(5) . . ?
C4 C5 C6 121.1(5) . . ?

loop_
_geom_bond_atom_site_label_1
_geom_bond_atom_site_label_2
_geom_bond_distance
_geom_bond_site_symmetry_2
_geom_bond_publ_flag
Fe1 Cl1 2.4307(11) . ?
Fe1 Cl1 2.4324(12) 2_676 ?
Fe1 Si1 2.4678(13) . ?
Fe1 N3 1.926(3) . ?
Cl1 Fe1 2.4323(12) 2_676 ?
Si1 Cl2 2.0850(17) . ?
Si1 N1 1.836(4) . ?
Si1 N2 1.830(4) . ?
Si1 C1 2.291(4) . ?
Si3 N3 1.727(3) . ?
Si3 C21 1.867(5) . ?
Si3 C20 1.865(5) . ?
Si3 C19 1.879(5) . ?
Si2 N3 1.714(3) . ?
Si2 C16 1.858(5) . ?
Si2 C17 1.876(5) . ?
Si2 C18 1.872(5) . ?
N1 C1 1.336(5) . ?
N1 C8 1.494(5) . ?
N2 C1 1.338(5) . ?
N2 C12 1.491(5) . ?
C1 C2 1.485(5) . ?
C2 C3 1.399(6) . ?
C2 C7 1.371(6) . ?
C12 C14 1.517(7) . ?
C12 C13 1.532(6) . ?
C12 C15 1.527(6) . ?
C8 C11 1.516(6) . ?
C8 C9 1.506(7) . ?
C8 C10 1.533(6) . ?
C3 C4 1.376(6) . ?
C7 C6 1.386(6) . ?
C4 C5 1.375(8) . ?
C6 C5 1.383(8) . ?
